data_2235212
loop_
_publ_author_name
'Cao, Dong-Lei'
'Yan, Fan-Yong'
'Wang, Meng'
'Li, Chu-Ying'
'Chen, Li'

_publ_section_title
;
 2-Chloroquinazolin-4(3<i>H</i>)-one
;
_journal_coeditor_code RK2353
_journal_issue 6
_journal_name_full 'Acta Crystallographica Section E'
_journal_page_first o1958
_journal_paper_doi 10.1107/S1600536812022891
_journal_volume 68
_journal_year 2012
_chemical_formula_iupac 'C8 H5 Cl N2 O'
_chemical_formula_moiety 'C8 H5 Cl N2 O'
_chemical_formula_sum 'C8 H5 Cl N2 O'
_chemical_formula_weight 180.59
_chemical_name_systematic
;
2-Chloroquinazolin-4(3<i>H</i>)-one
;
_space_group_IT_number 15
_symmetry_cell_setting monoclinic
_symmetry_space_group_name_Hall '-C 2yc'
_symmetry_space_group_name_H-M 'C 1 2/c 1'
_atom_sites_solution_hydrogens geom
_atom_sites_solution_primary direct
_atom_sites_solution_secondary difmap
_audit_creation_method SHELXL97
_cell_angle_alpha 90.00
_cell_angle_beta 104.682(7)
_cell_angle_gamma 90.00
_cell_formula_units_Z 8
_cell_length_a 22.4315(16)
_cell_length_b 3.7666(6)
_cell_length_c 18.0640(13)
_cell_measurement_reflns_used 2442
_cell_measurement_temperature 113(2)
_cell_measurement_theta_max 27.9
_cell_measurement_theta_min 1.9
_cell_volume 1476.4(3)
_computing_cell_refinement '<i>CrystalClear</i> (Rigaku/MSC, 2005)'
_computing_data_collection '<i>CrystalClear</i> (Rigaku/MSC, 2005)'
_computing_data_reduction '<i>CrystalClear</i> (Rigaku/MSC, 2005)'
_computing_molecular_graphics '<i>SHELXTL</i> (Sheldrick, 2008)'
_computing_publication_material '<i>CrystalStructure</i> (Rigaku/MSC, 2006)'
_computing_structure_refinement '<i>SHELXL97</i> (Sheldrick, 2008)'
_computing_structure_solution '<i>SHELXS97</i> (Sheldrick, 2008)'
_diffrn_ambient_temperature 113(2)
_diffrn_detector_area_resol_mean 14.63
_diffrn_measured_fraction_theta_full 1.000
_diffrn_measured_fraction_theta_max 1.000
_diffrn_measurement_device_type 'Rigaku Saturn CCD'
_diffrn_measurement_method '\w and \f scans'
_diffrn_radiation_monochromator multilayer
_diffrn_radiation_source 'rotating anode'
_diffrn_radiation_type MoK\a
_diffrn_radiation_wavelength 0.71073
_diffrn_reflns_av_R_equivalents 0.0384
_diffrn_reflns_av_sigmaI/netI 0.0346
_diffrn_reflns_limit_h_max 27
_diffrn_reflns_limit_h_min -28
_diffrn_reflns_limit_k_max 4
_diffrn_reflns_limit_k_min -4
_diffrn_reflns_limit_l_max 23
_diffrn_reflns_limit_l_min -23
_diffrn_reflns_number 6933
_diffrn_reflns_theta_full 27.88
_diffrn_reflns_theta_max 27.88
_diffrn_reflns_theta_min 1.88
_diffrn_standards_decay_% 0
_diffrn_standards_interval_count 0
_diffrn_standards_interval_time 0
_diffrn_standards_number 0
_exptl_absorpt_coefficient_mu 0.458
_exptl_absorpt_correction_T_max 0.9387
_exptl_absorpt_correction_T_min 0.9140
_exptl_absorpt_correction_type multi-scan
_exptl_absorpt_process_details '(<i>CrystalClear</i>; Rigaku/MSC, 2005)'
_exptl_crystal_colour Colourless
_exptl_crystal_density_diffrn 1.625
_exptl_crystal_density_method 'not measured'
_exptl_crystal_description Prism
_exptl_crystal_F_000 736
_exptl_crystal_size_max 0.20
_exptl_crystal_size_mid 0.18
_exptl_crystal_size_min 0.14
_refine_diff_density_max 0.451
_refine_diff_density_min -0.227
_refine_ls_extinction_method none
_refine_ls_goodness_of_fit_ref 1.028
_refine_ls_hydrogen_treatment mixed
_refine_ls_matrix_type full
_refine_ls_number_parameters 113
_refine_ls_number_reflns 1749
_refine_ls_number_restraints 0
_refine_ls_restrained_S_all 1.028
_refine_ls_R_factor_all 0.0453
_refine_ls_R_factor_gt 0.0360
_refine_ls_shift/su_max 0.000
_refine_ls_shift/su_mean 0.000
_refine_ls_structure_factor_coef Fsqd
_refine_ls_weighting_details 'calc w=1/[\s^2^(Fo^2^)+(0.0578P)^2^] where P=(Fo^2^+2Fc^2^)/3'
_refine_ls_weighting_scheme calc
_refine_ls_wR_factor_gt 0.0910
_refine_ls_wR_factor_ref 0.0954
_reflns_number_gt 1430
_reflns_number_total 1749
_reflns_threshold_expression I>2\s(I)
_cod_data_source_file rk2353.cif
_cod_data_source_block I
_cod_original_sg_symbol_H-M 'C 2/c'
_cod_database_code 2235212
_cod_database_fobs_code 2235212

loop_
_symmetry_equiv_pos_as_xyz
'x, y, z'
'-x, y, -z+1/2'
'x+1/2, y+1/2, z'
'-x+1/2, y+1/2, -z+1/2'
'-x, -y, -z'
'x, -y, z-1/2'
'-x+1/2, -y+1/2, -z'
'x+1/2, -y+1/2, z-1/2'

loop_
_atom_site_type_symbol
_atom_site_label
_atom_site_fract_x
_atom_site_fract_y
_atom_site_fract_z
_atom_site_U_iso_or_equiv
_atom_site_adp_type
_atom_site_calc_flag
_atom_site_refinement_flags
_atom_site_occupancy
_atom_site_symmetry_multiplicity
Cl Cl1 0.087385(18) 0.57099(12) 0.36030(2) 0.02301(15) Uani d . 1 1
O O1 0.25626(5) 0.5555(3) 0.58943(6) 0.0200(3) Uani d . 1 1
N N1 0.07663(6) 0.3042(4) 0.48893(7) 0.0178(3) Uani d . 1 1
N N2 0.17290(6) 0.5527(4) 0.48745(7) 0.0165(3) Uani d . 1 1
C C1 0.11297(7) 0.4595(4) 0.45572(9) 0.0164(3) Uani d . 1 1
C C2 0.10115(7) 0.2222(4) 0.56609(8) 0.0155(3) Uani d . 1 1
C C3 0.06280(7) 0.0601(4) 0.60639(9) 0.0183(3) Uani d . 1 1
H H3 0.0211 0.0084 0.5814 0.022 Uiso calc R 1 1
C C4 0.08592(7) -0.0240(4) 0.68250(9) 0.0186(3) Uani d . 1 1
H H4 0.0597 -0.1318 0.7098 0.022 Uiso calc R 1 1
C C5 0.14730(7) 0.0467(4) 0.72020(9) 0.0179(3) Uani d . 1 1
H H5 0.1626 -0.0140 0.7726 0.021 Uiso calc R 1 1
C C6 0.18533(7) 0.2042(4) 0.68100(9) 0.0172(3) Uani d . 1 1
H H6 0.2272 0.2508 0.7063 0.021 Uiso calc R 1 1
C C7 0.16281(6) 0.2959(4) 0.60432(8) 0.0144(3) Uani d . 1 1
C C8 0.20165(7) 0.4738(4) 0.56241(9) 0.0166(3) Uani d . 1 1
H H1 0.1956(9) 0.652(6) 0.4567(11) 0.042(6) Uiso d . 1 1

loop_
_atom_site_aniso_label
_atom_site_aniso_U_11
_atom_site_aniso_U_22
_atom_site_aniso_U_33
_atom_site_aniso_U_12
_atom_site_aniso_U_13
_atom_site_aniso_U_23
Cl1 0.0253(2) 0.0286(3) 0.0141(2) -0.00270(16) 0.00309(15) 0.00145(16)
O1 0.0127(5) 0.0272(6) 0.0195(6) -0.0031(5) 0.0029(4) 0.0031(5)
N1 0.0165(6) 0.0217(7) 0.0150(6) -0.0028(5) 0.0036(5) -0.0015(6)
N2 0.0151(6) 0.0201(7) 0.0154(6) -0.0020(5) 0.0061(5) -0.0002(5)
C1 0.0171(7) 0.0178(8) 0.0136(7) 0.0007(6) 0.0028(6) -0.0023(6)
C2 0.0166(7) 0.0153(8) 0.0147(7) 0.0003(6) 0.0040(6) -0.0022(6)
C3 0.0152(7) 0.0207(8) 0.0196(8) -0.0032(6) 0.0054(6) -0.0016(7)
C4 0.0200(8) 0.0203(8) 0.0177(8) -0.0016(6) 0.0087(6) -0.0003(6)
C5 0.0220(8) 0.0177(8) 0.0141(7) 0.0021(6) 0.0047(6) 0.0004(6)
C6 0.0148(7) 0.0178(8) 0.0182(7) -0.0001(6) 0.0028(6) -0.0020(6)
C7 0.0145(7) 0.0132(8) 0.0161(7) 0.0004(6) 0.0049(6) -0.0021(6)
C8 0.0174(7) 0.0157(8) 0.0176(7) 0.0014(6) 0.0060(6) -0.0010(6)

loop_
_atom_type_symbol
_atom_type_description
_atom_type_scat_dispersion_real
_atom_type_scat_dispersion_imag
_atom_type_scat_source
C C 0.0033 0.0016 'International Tables Vol C Tables 4.2.6.8 and 6.1.1.4'
H H 0.0000 0.0000 'International Tables Vol C Tables 4.2.6.8 and 6.1.1.4'
N N 0.0061 0.0033 'International Tables Vol C Tables 4.2.6.8 and 6.1.1.4'
O O 0.0106 0.0060 'International Tables Vol C Tables 4.2.6.8 and 6.1.1.4'
Cl Cl 0.1484 0.1585 'International Tables Vol C Tables 4.2.6.8 and 6.1.1.4'

loop_
_geom_angle_atom_site_label_1
_geom_angle_atom_site_label_2
_geom_angle_atom_site_label_3
_geom_angle
C1 N1 C2 115.79(13)
C1 N2 C8 121.52(13)
C1 N2 H1 119.1(12)
C8 N2 H1 119.2(12)
N1 C1 N2 126.93(14)
N1 C1 Cl1 119.55(12)
N2 C1 Cl1 113.53(11)
N1 C2 C3 118.46(13)
N1 C2 C7 122.36(14)
C3 C2 C7 119.18(14)
C4 C3 C2 119.58(14)
C4 C3 H3 120.2
C2 C3 H3 120.2
C3 C4 C5 121.16(14)
C3 C4 H4 119.4
C5 C4 H4 119.4
C6 C5 C4 119.64(14)
C6 C5 H5 120.2
C4 C5 H5 120.2
C5 C6 C7 120.25(14)
C5 C6 H6 119.9
C7 C6 H6 119.9
C6 C7 C2 120.18(14)
C6 C7 C8 121.19(13)
C2 C7 C8 118.62(14)
O1 C8 N2 120.31(14)
O1 C8 C7 124.97(14)
N2 C8 C7 114.72(13)

loop_
_geom_bond_atom_site_label_1
_geom_bond_atom_site_label_2
_geom_bond_distance
Cl1 C1 1.7249(16)
O1 C8 1.2370(18)
N1 C1 1.2706(19)
N1 C2 1.3971(19)
N2 C1 1.3669(19)
N2 C8 1.3766(19)
N2 H1 0.92(2)
C2 C3 1.400(2)
C2 C7 1.408(2)
C3 C4 1.378(2)
C3 H3 0.9500
C4 C5 1.398(2)
C4 H4 0.9500
C5 C6 1.374(2)
C5 H5 0.9500
C6 C7 1.392(2)
C6 H6 0.9500
C7 C8 1.455(2)

loop_
_geom_hbond_atom_site_label_D
_geom_hbond_atom_site_label_H
_geom_hbond_atom_site_label_A
_geom_hbond_site_symmetry_A
_geom_hbond_distance_DH
_geom_hbond_distance_HA
_geom_hbond_distance_DA
_geom_hbond_angle_DHA
N2 H1 O1 7_566 0.92(2) 1.88(2) 2.7840(17) 166.5(19)
C3 H3 N1 5_556 0.95 2.53 3.449(2) 163.3

loop_
_geom_torsion_atom_site_label_1
_geom_torsion_atom_site_label_2
_geom_torsion_atom_site_label_3
_geom_torsion_atom_site_label_4
_geom_torsion
C2 N1 C1 N2 0.1(2)
C2 N1 C1 Cl1 179.76(11)
C8 N2 C1 N1 1.8(3)
C8 N2 C1 Cl1 -177.85(11)
C1 N1 C2 C3 178.19(13)
C1 N1 C2 C7 -2.0(2)
N1 C2 C3 C4 179.88(14)
C7 C2 C3 C4 0.1(2)
C2 C3 C4 C5 -0.6(2)
C3 C4 C5 C6 0.3(2)
C4 C5 C6 C7 0.5(2)
C5 C6 C7 C2 -1.1(2)
C5 C6 C7 C8 177.88(14)
N1 C2 C7 C6 -179.03(14)
C3 C2 C7 C6 0.8(2)
N1 C2 C7 C8 2.0(2)
C3 C2 C7 C8 -178.21(13)
C1 N2 C8 O1 178.72(13)
C1 N2 C8 C7 -1.7(2)
C6 C7 C8 O1 0.5(2)
C2 C7 C8 O1 179.48(15)
C6 C7 C8 N2 -179.07(14)
C2 C7 C8 N2 -0.1(2)

loop_
_cod_related_entry_id
_cod_related_entry_database
_cod_related_entry_code
1 ChemSpider 3303180
